data_7212701
loop_
_publ_author_name
'Stricker, Marion'
'Linder, Thomas'
'Oelkers, Benjamin'
'Sundermeyer, J\"org'

_publ_section_title
;
 Cu(i)/(ii) based catalytic ionic liquids, their metallo-laminate solid
 state structures and catalytic activities in oxidative methanol
 carbonylation
;
_journal_issue 9
_journal_name_full 'Green Chemistry'
_journal_page_first 1589
_journal_paper_doi 10.1039/c003948a
_journal_volume 12
_journal_year 2010
_chemical_formula_moiety '4(C16 H31 N2), Br8 Cu4'
_chemical_formula_sum 'C64 H124 Br8 Cu4 N8'
_chemical_formula_weight 1899.15
_chemical_name_systematic
;
?
;
_space_group_IT_number 2
_symmetry_cell_setting triclinic
_symmetry_space_group_name_Hall '-P 1'
_symmetry_space_group_name_H-M 'P -1'
_atom_sites_solution_hydrogens geom
_atom_sites_solution_primary direct
_atom_sites_solution_secondary difmap
_audit_creation_method SHELXL-97
_cell_angle_alpha 73.875(17)
_cell_angle_beta 87.515(17)
_cell_angle_gamma 87.742(17)
_cell_formula_units_Z 2
_cell_length_a 10.3068(13)
_cell_length_b 16.172(2)
_cell_length_c 25.595(4)
_cell_measurement_reflns_used 6115
_cell_measurement_temperature 193(2)
_cell_measurement_theta_max 21.65
_cell_measurement_theta_min 2.35
_cell_volume 4092.9(10)
_computing_cell_refinement 'STOE X-AREA'
_computing_data_collection 'STOE X-AREA'
_computing_data_reduction 'STOE X-RED'
_computing_molecular_graphics 'Ortep-3 for Windows (Farrugia, 1997)'
_computing_publication_material 'WinGX publication routines (Farrugia, 1999)'
_computing_structure_refinement 'SHELXL-97 (Sheldrick, 1997)'
_computing_structure_solution 'SHELXS-86 (Sheldrick, 1986)'
_diffrn_ambient_temperature 193(2)
_diffrn_measured_fraction_theta_full 0.942
_diffrn_measured_fraction_theta_max 0.924
_diffrn_measurement_device_type 'STOE IPDS I'
_diffrn_measurement_method 'rotation method'
_diffrn_radiation_monochromator graphite
_diffrn_radiation_probe x-ray
_diffrn_radiation_source 'fine-focus sealed tube'
_diffrn_radiation_type MoK\a
_diffrn_radiation_wavelength 0.71069
_diffrn_reflns_av_R_equivalents 0.2262
_diffrn_reflns_av_sigmaI/netI 0.4514
_diffrn_reflns_limit_h_max 12
_diffrn_reflns_limit_h_min -12
_diffrn_reflns_limit_k_max 19
_diffrn_reflns_limit_k_min -19
_diffrn_reflns_limit_l_max 31
_diffrn_reflns_limit_l_min -31
_diffrn_reflns_number 40859
_diffrn_reflns_theta_full 25.00
_diffrn_reflns_theta_max 26.06
_diffrn_reflns_theta_min 2.17
_exptl_absorpt_coefficient_mu 4.969
_exptl_absorpt_correction_T_max 0.5082
_exptl_absorpt_correction_T_min 0.4021
_exptl_absorpt_correction_type multi-scan
_exptl_absorpt_process_details
;
[c.f. r.h. blessing, acta cryst. (1995), a51, 33-38]
;
_exptl_crystal_colour colourless
_exptl_crystal_density_diffrn 1.541
_exptl_crystal_density_method 'not measured'
_exptl_crystal_description plate
_exptl_crystal_F_000 1920
_exptl_crystal_size_max 0.2
_exptl_crystal_size_mid 0.18
_exptl_crystal_size_min 0.1
_refine_diff_density_max 0.899
_refine_diff_density_min -0.658
_refine_diff_density_rms 0.124
_refine_ls_extinction_method none
_refine_ls_goodness_of_fit_ref 0.604
_refine_ls_hydrogen_treatment constr
_refine_ls_matrix_type full
_refine_ls_number_parameters 765
_refine_ls_number_reflns 14954
_refine_ls_number_restraints 87
_refine_ls_restrained_S_all 0.603
_refine_ls_R_factor_all 0.2416
_refine_ls_R_factor_gt 0.0620
_refine_ls_shift/su_max 0.039
_refine_ls_shift/su_mean 0.002
_refine_ls_structure_factor_coef Fsqd
_refine_ls_weighting_details 'calc w=1/[\s^2^(Fo^2^)+(0.0366P)^2^+0.0000P] where P=(Fo^2^+2Fc^2^)/3'
_refine_ls_weighting_scheme calc
_refine_ls_wR_factor_gt 0.1339
_refine_ls_wR_factor_ref 0.1803
_reflns_number_gt 3090
_reflns_number_total 14954
_reflns_threshold_expression >2sigma(I)
_cod_data_source_file c003948a.txt
_cod_data_source_block msc03b
_cod_original_cell_volume 4093.0(10)
_cod_database_code 7212701

loop_
_symmetry_equiv_pos_as_xyz
'x, y, z'
'-x, -y, -z'

loop_
_atom_site_label
_atom_site_type_symbol
_atom_site_fract_x
_atom_site_fract_y
_atom_site_fract_z
_atom_site_U_iso_or_equiv
_atom_site_adp_type
_atom_site_occupancy
_atom_site_symmetry_multiplicity
_atom_site_calc_flag
_atom_site_refinement_flags
C101 C 0.753(2) 0.7695(10) 0.6170(9) 0.066(6) Uani 1 1 d .
H101 H 0.7638 0.8175 0.6307 0.079 Uiso 1 1 calc R
C102 C 0.681(2) 0.6501(13) 0.6072(9) 0.082(7) Uani 1 1 d .
H102 H 0.6338 0.5994 0.6115 0.098 Uiso 1 1 calc R
C103 C 0.775(2) 0.6787(10) 0.5739(10) 0.078(7) Uani 1 1 d .
H103 H 0.8075 0.6488 0.5488 0.094 Uiso 1 1 calc R
C104 C 0.9277(18) 0.8118(11) 0.5432(9) 0.072(6) Uani 1 1 d .
H10A H 0.9744 0.7826 0.5190 0.108 Uiso 1 1 calc R
H10B H 0.9889 0.8251 0.5678 0.108 Uiso 1 1 calc R
H10C H 0.8868 0.8654 0.5215 0.108 Uiso 1 1 calc R
C105 C 0.570(2) 0.7086(10) 0.6812(8) 0.079(7) Uani 1 1 d .
H10D H 0.4850 0.6925 0.6711 0.095 Uiso 1 1 calc R
H10E H 0.5596 0.7661 0.6877 0.095 Uiso 1 1 calc R
C106 C 0.6137(16) 0.6436(10) 0.7325(7) 0.054(5) Uani 1 1 d .
H10F H 0.6938 0.6637 0.7445 0.065 Uiso 1 1 calc R
H10G H 0.6352 0.5882 0.7243 0.065 Uiso 1 1 calc R
C107 C 0.512(2) 0.6288(11) 0.7785(8) 0.083(7) Uani 1 1 d .
H10H H 0.4266 0.6220 0.7640 0.099 Uiso 1 1 calc R
H10I H 0.5049 0.6805 0.7922 0.099 Uiso 1 1 calc R
C108 C 0.541(2) 0.5500(12) 0.8262(9) 0.079(6) Uani 1 1 d .
H10J H 0.5484 0.4988 0.8121 0.095 Uiso 1 1 calc R
H10K H 0.6260 0.5573 0.8403 0.095 Uiso 1 1 calc R
C109 C 0.444(2) 0.5322(13) 0.8721(8) 0.086(7) Uani 1 1 d .
H10L H 0.3595 0.5201 0.8595 0.103 Uiso 1 1 calc R
H10M H 0.4326 0.5834 0.8861 0.103 Uiso 1 1 calc R
C110 C 0.4921(19) 0.4516(11) 0.9196(9) 0.073(6) Uani 1 1 d .
H11A H 0.5107 0.4021 0.9045 0.088 Uiso 1 1 calc R
H11B H 0.5742 0.4657 0.9335 0.088 Uiso 1 1 calc R
C111 C 0.3929(18) 0.4251(11) 0.9671(8) 0.062(5) Uani 1 1 d .
H11C H 0.3752 0.4740 0.9828 0.075 Uiso 1 1 calc R
H11D H 0.3104 0.4113 0.9534 0.075 Uiso 1 1 calc R
C112 C 0.4400(19) 0.3492(11) 1.0101(8) 0.069(6) Uani 1 1 d .
H11E H 0.5268 0.3615 1.0208 0.082 Uiso 1 1 calc R
H11F H 0.4505 0.2995 0.9947 0.082 Uiso 1 1 calc R
C113 C 0.3521(18) 0.3240(11) 1.0607(7) 0.062(5) Uani 1 1 d .
H11G H 0.2646 0.3131 1.0500 0.075 Uiso 1 1 calc R
H11H H 0.3436 0.3730 1.0769 0.075 Uiso 1 1 calc R
C114 C 0.4019(19) 0.2420(10) 1.1051(8) 0.066(5) Uani 1 1 d .
H11I H 0.4105 0.1930 1.0890 0.079 Uiso 1 1 calc R
H11J H 0.4894 0.2529 1.1159 0.079 Uiso 1 1 calc R
C115 C 0.317(2) 0.2182(13) 1.1536(8) 0.084(6) Uani 1 1 d .
H11K H 0.2318 0.2009 1.1441 0.100 Uiso 1 1 calc R
H11L H 0.3018 0.2681 1.1686 0.100 Uiso 1 1 calc R
C116 C 0.380(3) 0.1430(13) 1.1963(9) 0.109(9) Uani 1 1 d .
H11M H 0.3578 0.1484 1.2328 0.163 Uiso 1 1 calc R
H11N H 0.4750 0.1443 1.1904 0.163 Uiso 1 1 calc R
H11O H 0.3490 0.0884 1.1928 0.163 Uiso 1 1 calc R
C201 C -0.036(2) -0.0981(12) 1.3699(10) 0.097(8) Uani 1 1 d .
H201 H 0.0315 -0.0584 1.3583 0.117 Uiso 1 1 calc R
C202 C -0.160(2) -0.2191(12) 1.3870(9) 0.081(7) Uani 1 1 d .
H202 H -0.1903 -0.2740 1.3872 0.097 Uiso 1 1 calc R
C203 C -0.222(2) -0.1630(10) 1.4118(8) 0.066(6) Uani 1 1 d .
H203 H -0.3002 -0.1713 1.4336 0.079 Uiso 1 1 calc R
C204 C -0.1746(19) -0.0048(9) 1.4091(8) 0.065(5) Uani 1 1 d .
H20A H -0.2626 0.0151 1.3977 0.098 Uiso 1 1 calc R
H20B H -0.1119 0.0374 1.3889 0.098 Uiso 1 1 calc R
H20C H -0.1685 -0.0114 1.4482 0.098 Uiso 1 1 calc R
C205 C 0.044(2) -0.2235(11) 1.3277(9) 0.076(5) Uani 1 1 d U
H20D H 0.1338 -0.2087 1.3327 0.092 Uiso 1 1 calc R
H20E H 0.0378 -0.2869 1.3411 0.092 Uiso 1 1 calc R
C206 C 0.018(3) -0.1964(14) 1.2691(11) 0.115(7) Uani 1 1 d U
H20F H -0.0774 -0.1939 1.2648 0.138 Uiso 1 1 calc R
H20G H 0.0549 -0.2408 1.2524 0.138 Uiso 1 1 calc R
C207 C 0.072(3) -0.1100(13) 1.2383(11) 0.114(8) Uani 1 1 d U
H20H H 0.0285 -0.0659 1.2536 0.137 Uiso 1 1 calc R
H20I H 0.1652 -0.1115 1.2466 0.137 Uiso 1 1 calc R
C208 C 0.063(3) -0.0806(17) 1.1811(13) 0.147(9) Uani 1 1 d U
H20J H 0.1002 -0.1301 1.1691 0.177 Uiso 1 1 calc R
H20K H -0.0312 -0.0810 1.1759 0.177 Uiso 1 1 calc R
C209 C 0.100(3) -0.0160(16) 1.1424(13) 0.126(8) Uani 1 1 d U
H20L H 0.1931 -0.0169 1.1498 0.151 Uiso 1 1 calc R
H20M H 0.0617 0.0315 1.1562 0.151 Uiso 1 1 calc R
C210 C 0.103(3) 0.0227(17) 1.0893(14) 0.153(10) Uani 1 1 d U
H21A H 0.0089 0.0264 1.0826 0.184 Uiso 1 1 calc R
H21B H 0.1355 -0.0262 1.0757 0.184 Uiso 1 1 calc R
C211 C 0.143(3) 0.0881(16) 1.0475(13) 0.140(9) Uani 1 1 d U
H21C H 0.2382 0.0836 1.0510 0.169 Uiso 1 1 calc R
H21D H 0.1154 0.1387 1.0604 0.169 Uiso 1 1 calc R
C212 C 0.131(3) 0.1212(16) 0.9902(13) 0.137(9) Uani 1 1 d U
H21E H 0.1551 0.0723 0.9752 0.164 Uiso 1 1 calc R
H21F H 0.0366 0.1321 0.9846 0.164 Uiso 1 1 calc R
C213 C 0.186(3) 0.1872(18) 0.9574(15) 0.173(12) Uani 1 1 d U
H21G H 0.2801 0.1779 0.9647 0.207 Uiso 1 1 calc R
H21H H 0.1578 0.2366 0.9713 0.207 Uiso 1 1 calc R
C214 C 0.181(4) 0.2169(19) 0.9031(15) 0.178(12) Uani 1 1 d U
H21I H 0.0866 0.2269 0.8968 0.214 Uiso 1 1 calc R
H21J H 0.2055 0.1660 0.8902 0.214 Uiso 1 1 calc R
C215 C 0.239(4) 0.286(2) 0.8636(15) 0.203(14) Uani 1 1 d U
H21K H 0.3331 0.2768 0.8699 0.243 Uiso 1 1 calc R
H21L H 0.2135 0.3375 0.8762 0.243 Uiso 1 1 calc R
C216 C 0.232(4) 0.3174(17) 0.8035(13) 0.181(14) Uani 1 1 d U
H21M H 0.2562 0.3778 0.7910 0.272 Uiso 1 1 calc R
H21N H 0.1425 0.3123 0.7929 0.272 Uiso 1 1 calc R
H21O H 0.2910 0.2825 0.7867 0.272 Uiso 1 1 calc R
C301 C 0.4743(19) 0.6916(11) 0.3424(9) 0.069(6) Uani 1 1 d .
H301 H 0.5215 0.6581 0.3224 0.083 Uiso 1 1 calc R
C302 C 0.4143(18) 0.7971(9) 0.3724(8) 0.053(5) Uani 1 1 d .
H302 H 0.4108 0.8529 0.3779 0.064 Uiso 1 1 calc R
C303 C 0.340(2) 0.7331(12) 0.3994(8) 0.071(6) Uani 1 1 d .
H303 H 0.2738 0.7352 0.4262 0.085 Uiso 1 1 calc R
C304 C 0.3423(17) 0.5729(9) 0.4021(8) 0.062(5) Uani 1 1 d .
H30A H 0.2475 0.5703 0.4067 0.093 Uiso 1 1 calc R
H30B H 0.3817 0.5495 0.4375 0.093 Uiso 1 1 calc R
H30C H 0.3729 0.5389 0.3775 0.093 Uiso 1 1 calc R
C305 C 0.5786(17) 0.8270(9) 0.2969(7) 0.050(5) Uani 1 1 d .
H30D H 0.6603 0.7946 0.2929 0.060 Uiso 1 1 calc R
H30E H 0.6008 0.8766 0.3100 0.060 Uiso 1 1 calc R
C306 C 0.5194(17) 0.8599(10) 0.2422(8) 0.058(5) Uani 1 1 d .
H30F H 0.4351 0.8896 0.2461 0.070 Uiso 1 1 calc R
H30G H 0.5028 0.8109 0.2275 0.070 Uiso 1 1 calc R
C307 C 0.6094(19) 0.9224(10) 0.2026(8) 0.072(6) Uani 1 1 d .
H30H H 0.6961 0.8942 0.2014 0.086 Uiso 1 1 calc R
H30I H 0.6198 0.9736 0.2159 0.086 Uiso 1 1 calc R
C308 C 0.555(2) 0.9518(11) 0.1436(7) 0.065(5) Uani 1 1 d .
H30J H 0.4659 0.9766 0.1447 0.078 Uiso 1 1 calc R
H30K H 0.5517 0.9017 0.1286 0.078 Uiso 1 1 calc R
C309 C 0.649(2) 1.0227(11) 0.1059(10) 0.100(8) Uani 1 1 d .
H30L H 0.6510 1.0727 0.1210 0.120 Uiso 1 1 calc R
H30M H 0.7387 0.9979 0.1062 0.120 Uiso 1 1 calc R
C310 C 0.606(2) 1.0518(11) 0.0496(9) 0.072(6) Uani 1 1 d .
H31A H 0.5158 1.0742 0.0502 0.086 Uiso 1 1 calc R
H31B H 0.6057 1.0010 0.0351 0.086 Uiso 1 1 calc R
C311 C 0.6895(19) 1.1227(10) 0.0091(9) 0.072(7) Uani 1 1 d .
H31C H 0.6920 1.1734 0.0235 0.087 Uiso 1 1 calc R
H31D H 0.7797 1.1001 0.0072 0.087 Uiso 1 1 calc R
C312 C 0.638(2) 1.1513(10) -0.0478(8) 0.077(6) Uani 1 1 d .
H31E H 0.5477 1.1741 -0.0471 0.092 Uiso 1 1 calc R
H31F H 0.6396 1.1024 -0.0641 0.092 Uiso 1 1 calc R
C313 C 0.7307(18) 1.2241(10) -0.0817(8) 0.063(5) Uani 1 1 d .
H31G H 0.8212 1.2011 -0.0812 0.075 Uiso 1 1 calc R
H31H H 0.7282 1.2727 -0.0651 0.075 Uiso 1 1 calc R
C314 C 0.6844(19) 1.2581(12) -0.1441(8) 0.069(6) Uani 1 1 d .
H31I H 0.6851 1.2088 -0.1600 0.083 Uiso 1 1 calc R
H31J H 0.5939 1.2811 -0.1442 0.083 Uiso 1 1 calc R
C315 C 0.769(2) 1.3268(12) -0.1792(10) 0.096(8) Uani 1 1 d .
H31K H 0.7724 1.3743 -0.1619 0.115 Uiso 1 1 calc R
H31L H 0.8585 1.3025 -0.1805 0.115 Uiso 1 1 calc R
C316 C 0.726(3) 1.3631(14) -0.2360(10) 0.106(9) Uani 1 1 d .
H31M H 0.7751 1.4144 -0.2539 0.159 Uiso 1 1 calc R
H31N H 0.6329 1.3787 -0.2353 0.159 Uiso 1 1 calc R
H31O H 0.7403 1.3199 -0.2561 0.159 Uiso 1 1 calc R
C401 C 0.170(2) 0.6712(10) 0.6191(9) 0.076(7) Uani 1 1 d .
H401 H 0.1457 0.6183 0.6137 0.092 Uiso 1 1 calc R
C402 C 0.195(2) 0.7735(11) 0.6546(10) 0.078(7) Uani 1 1 d .
H402 H 0.1903 0.8078 0.6793 0.094 Uiso 1 1 calc R
C403 C 0.278(2) 0.7834(10) 0.6131(9) 0.058(5) Uani 1 1 d .
H403 H 0.3382 0.8280 0.6008 0.070 Uiso 1 1 calc R
C404 C 0.338(2) 0.6943(11) 0.5454(9) 0.075(6) Uani 1 1 d .
H40A H 0.4306 0.7026 0.5491 0.113 Uiso 1 1 calc R
H40B H 0.3096 0.7311 0.5103 0.113 Uiso 1 1 calc R
H40C H 0.3245 0.6338 0.5474 0.113 Uiso 1 1 calc R
C405 C 0.014(2) 0.6682(9) 0.6985(9) 0.075(6) Uani 1 1 d .
H40D H -0.0436 0.6330 0.6838 0.090 Uiso 1 1 calc R
H40E H -0.0396 0.7148 0.7075 0.090 Uiso 1 1 calc R
C406 C 0.0761(18) 0.6121(10) 0.7496(9) 0.068(6) Uani 1 1 d .
H40F H 0.1234 0.5624 0.7415 0.081 Uiso 1 1 calc R
H40G H 0.1389 0.6458 0.7628 0.081 Uiso 1 1 calc R
C407 C -0.0298(19) 0.5804(10) 0.7930(8) 0.065(6) Uani 1 1 d .
H40H H -0.0967 0.5515 0.7784 0.078 Uiso 1 1 calc R
H40I H -0.0720 0.6301 0.8031 0.078 Uiso 1 1 calc R
C408 C 0.0286(19) 0.5157(12) 0.8449(8) 0.069(5) Uani 1 1 d .
H40J H 0.0575 0.4619 0.8360 0.083 Uiso 1 1 calc R
H40K H 0.1056 0.5411 0.8556 0.083 Uiso 1 1 calc R
C409 C -0.069(2) 0.4949(11) 0.8919(9) 0.083(7) Uani 1 1 d .
H40L H -0.1514 0.4791 0.8793 0.100 Uiso 1 1 calc R
H40M H -0.0865 0.5469 0.9046 0.100 Uiso 1 1 calc R
C410 C -0.021(2) 0.4197(12) 0.9404(8) 0.076(6) Uani 1 1 d .
H41A H -0.0066 0.3670 0.9282 0.091 Uiso 1 1 calc R
H41B H 0.0633 0.4345 0.9522 0.091 Uiso 1 1 calc R
C411 C -0.120(2) 0.4018(12) 0.9891(9) 0.081(6) Uani 1 1 d .
H41C H -0.1308 0.4535 1.0026 0.097 Uiso 1 1 calc R
H41D H -0.2059 0.3904 0.9767 0.097 Uiso 1 1 calc R
C412 C -0.078(2) 0.3266(13) 1.0344(9) 0.081(6) Uani 1 1 d .
H41E H 0.0076 0.3389 1.0461 0.098 Uiso 1 1 calc R
H41F H -0.0660 0.2759 1.0199 0.098 Uiso 1 1 calc R
C413 C -0.174(2) 0.3015(11) 1.0867(9) 0.073(6) Uani 1 1 d .
H41G H -0.1831 0.3514 1.1021 0.088 Uiso 1 1 calc R
H41H H -0.2609 0.2919 1.0747 0.088 Uiso 1 1 calc R
C414 C -0.135(2) 0.2237(14) 1.1313(9) 0.086(7) Uani 1 1 d .
H41I H -0.1239 0.1740 1.1159 0.103 Uiso 1 1 calc R
H41J H -0.0500 0.2339 1.1444 0.103 Uiso 1 1 calc R
C415 C -0.227(3) 0.2011(15) 1.1778(9) 0.102(8) Uani 1 1 d .
H41K H -0.3136 0.1938 1.1646 0.122 Uiso 1 1 calc R
H41L H -0.2347 0.2494 1.1946 0.122 Uiso 1 1 calc R
C416 C -0.186(2) 0.1136(13) 1.2240(8) 0.094(7) Uani 1 1 d .
H41M H -0.2510 0.1029 1.2542 0.141 Uiso 1 1 calc R
H41N H -0.1010 0.1203 1.2376 0.141 Uiso 1 1 calc R
H41O H -0.1824 0.0649 1.2082 0.141 Uiso 1 1 calc R
N101 N 0.6661(15) 0.7124(7) 0.6362(7) 0.060(4) Uani 1 1 d .
N102 N 0.8254(15) 0.7545(8) 0.5758(6) 0.055(4) Uani 1 1 d .
N201 N -0.0481(17) -0.1830(8) 1.3617(7) 0.071(5) Uani 1 1 d .
N202 N -0.1447(15) -0.0906(7) 1.3977(6) 0.056(4) Uani 1 1 d .
N301 N 0.4960(15) 0.7729(7) 0.3362(7) 0.065(5) Uani 1 1 d .
N302 N 0.3779(16) 0.6590(8) 0.3800(7) 0.065(5) Uani 1 1 d .
N401 N 0.1156(16) 0.7059(8) 0.6569(8) 0.076(5) Uani 1 1 d .
N402 N 0.2600(14) 0.7180(8) 0.5913(7) 0.055(4) Uani 1 1 d .
Cu1 Cu 0.4219(2) -0.01214(12) 1.45352(10) 0.0676(7) Uani 1 1 d .
Cu2 Cu 0.2662(2) 0.01871(12) 1.36890(10) 0.0637(7) Uani 1 1 d .
Cu3 Cu 0.2528(2) 0.46203(12) 0.62561(11) 0.0707(7) Uani 1 1 d .
Cu4 Cu 0.0854(2) 0.47398(12) 0.54538(11) 0.0670(7) Uani 1 1 d .
Br1 Br 0.56196(19) -0.11878(9) 1.51564(8) 0.0580(5) Uani 1 1 d .
Br2 Br 0.2005(2) -0.07695(11) 1.45510(9) 0.0652(6) Uani 1 1 d .
Br3 Br 0.4963(2) 0.03117(10) 1.35149(8) 0.0635(6) Uani 1 1 d .
Br4 Br 0.1099(2) 0.09699(10) 1.30948(9) 0.0648(6) Uani 1 1 d .
Br5 Br 0.3917(2) 0.50896(10) 0.68124(9) 0.0664(6) Uani 1 1 d .
Br6 Br 0.0200(2) 0.45902(11) 0.64541(9) 0.0682(6) Uani 1 1 d .
Br7 Br 0.3222(2) 0.42222(11) 0.54610(9) 0.0671(6) Uani 1 1 d .
Br8 Br 0.05278(18) 0.62306(9) 0.48741(8) 0.0558(5) Uani 1 1 d .

loop_
_atom_site_aniso_label
_atom_site_aniso_U_11
_atom_site_aniso_U_22
_atom_site_aniso_U_33
_atom_site_aniso_U_23
_atom_site_aniso_U_13
_atom_site_aniso_U_12
C101 0.062(15) 0.052(10) 0.090(17) -0.024(11) -0.042(13) -0.004(10)
C102 0.10(2) 0.082(14) 0.075(17) -0.047(13) 0.033(15) -0.009(13)
C103 0.099(19) 0.037(9) 0.11(2) -0.038(11) -0.041(16) 0.004(10)
C104 0.058(15) 0.073(12) 0.096(17) -0.040(12) 0.002(12) -0.022(10)
C105 0.111(19) 0.040(9) 0.068(15) 0.008(9) 0.038(14) 0.002(10)
C106 0.044(12) 0.062(10) 0.071(14) -0.042(10) 0.002(10) -0.011(8)
C107 0.13(2) 0.055(10) 0.059(15) -0.011(10) 0.014(14) 0.021(11)
C108 0.082(17) 0.087(14) 0.065(15) -0.021(12) 0.020(13) 0.008(11)
C109 0.071(17) 0.108(16) 0.062(15) -0.001(12) -0.009(13) 0.029(12)
C110 0.056(15) 0.069(11) 0.089(17) -0.014(11) 0.013(13) -0.005(10)
C111 0.052(14) 0.089(13) 0.055(13) -0.035(11) -0.007(11) 0.002(10)
C112 0.047(14) 0.078(12) 0.073(15) -0.014(11) 0.011(11) 0.017(9)
C113 0.048(14) 0.076(11) 0.055(13) -0.006(10) -0.008(11) 0.004(9)
C114 0.067(15) 0.054(10) 0.071(15) -0.009(10) 0.003(12) 0.010(9)
C115 0.092(19) 0.109(16) 0.044(14) -0.014(12) 0.008(13) 0.002(13)
C116 0.15(3) 0.094(15) 0.066(17) -0.007(13) 0.047(16) 0.025(15)
C201 0.076(17) 0.067(12) 0.12(2) 0.019(12) 0.027(15) 0.051(11)
C202 0.091(18) 0.067(12) 0.091(18) -0.033(12) 0.023(14) -0.033(12)
C203 0.075(16) 0.044(9) 0.065(14) 0.008(9) 0.006(11) -0.006(9)
C204 0.079(16) 0.057(10) 0.068(14) -0.028(10) -0.014(11) -0.003(9)
C205 0.055(14) 0.073(11) 0.102(12) -0.026(9) -0.038(12) 0.039(9)
C206 0.16(2) 0.100(12) 0.097(12) -0.043(10) -0.009(14) 0.004(13)
C207 0.125(18) 0.086(11) 0.117(13) -0.021(10) 0.041(15) 0.060(11)
C208 0.20(2) 0.117(16) 0.113(13) -0.028(11) 0.055(18) 0.047(16)
C209 0.16(2) 0.099(15) 0.122(14) -0.044(11) 0.055(19) -0.010(15)
C210 0.20(2) 0.098(15) 0.139(15) -0.019(12) 0.07(2) 0.052(16)
C211 0.18(2) 0.100(15) 0.131(14) -0.029(11) 0.066(19) 0.033(15)
C212 0.21(2) 0.090(14) 0.124(14) -0.058(11) 0.056(19) -0.001(15)
C213 0.19(2) 0.107(16) 0.177(18) 0.009(14) 0.09(2) 0.070(15)
C214 0.22(3) 0.114(18) 0.172(18) -0.022(14) 0.09(2) 0.059(17)
C215 0.27(3) 0.132(19) 0.168(19) -0.006(15) 0.13(2) 0.08(2)
C216 0.27(4) 0.121(19) 0.156(18) -0.064(14) 0.10(3) 0.04(2)
C301 0.065(15) 0.062(11) 0.081(16) -0.024(11) 0.026(13) -0.006(10)
C302 0.063(13) 0.026(7) 0.073(14) -0.019(8) 0.015(11) -0.001(8)
C303 0.074(16) 0.088(13) 0.056(14) -0.033(11) 0.005(12) 0.003(11)
C304 0.060(14) 0.041(9) 0.098(16) -0.038(10) -0.016(11) -0.001(8)
C305 0.054(13) 0.038(8) 0.055(13) -0.010(8) -0.006(10) 0.003(8)
C306 0.044(13) 0.066(10) 0.068(14) -0.024(10) 0.003(11) -0.003(8)
C307 0.073(16) 0.045(9) 0.081(16) 0.007(9) 0.012(12) -0.006(9)
C308 0.079(16) 0.071(11) 0.052(13) -0.028(10) -0.004(11) -0.010(10)
C309 0.12(2) 0.041(10) 0.11(2) 0.015(11) -0.014(17) 0.006(11)
C310 0.074(16) 0.057(10) 0.078(16) -0.006(10) 0.007(13) -0.027(10)
C311 0.079(16) 0.059(10) 0.089(17) -0.039(11) 0.040(13) -0.027(10)
C312 0.100(18) 0.060(11) 0.051(14) 0.014(9) 0.008(12) 0.020(10)
C313 0.059(14) 0.062(10) 0.062(14) -0.011(10) 0.011(11) -0.012(9)
C314 0.044(13) 0.096(13) 0.072(16) -0.030(12) 0.002(11) -0.014(10)
C315 0.13(2) 0.062(12) 0.10(2) -0.039(13) 0.039(17) -0.031(13)
C316 0.13(2) 0.129(18) 0.074(18) -0.052(15) -0.018(16) 0.076(16)
C401 0.094(17) 0.044(9) 0.094(17) -0.026(10) 0.048(14) -0.046(10)
C402 0.091(18) 0.050(11) 0.100(19) -0.030(12) -0.012(15) 0.019(11)
C403 0.052(15) 0.054(10) 0.071(15) -0.017(10) -0.040(12) 0.017(9)
C404 0.073(17) 0.069(12) 0.084(17) -0.018(11) -0.020(13) -0.011(10)
C405 0.102(18) 0.024(8) 0.089(17) 0.000(9) -0.004(14) 0.013(9)
C406 0.060(14) 0.040(9) 0.108(18) -0.030(11) 0.005(13) -0.001(9)
C407 0.069(16) 0.065(11) 0.068(15) -0.023(10) -0.035(12) 0.004(10)
C408 0.059(15) 0.087(13) 0.055(14) -0.015(11) 0.016(11) 0.002(10)
C409 0.090(18) 0.067(12) 0.092(18) -0.024(12) 0.003(15) 0.013(11)
C410 0.061(15) 0.091(13) 0.075(16) -0.025(12) -0.001(13) 0.017(11)
C411 0.083(17) 0.073(12) 0.085(17) -0.023(12) 0.007(14) -0.002(11)
C412 0.060(16) 0.104(15) 0.084(18) -0.034(14) 0.009(13) 0.008(12)
C413 0.083(16) 0.063(11) 0.093(17) -0.051(12) 0.010(14) -0.023(10)
C414 0.069(17) 0.127(17) 0.063(16) -0.034(14) -0.015(13) 0.041(13)
C415 0.12(2) 0.14(2) 0.062(17) -0.052(16) 0.031(16) -0.037(16)
C416 0.11(2) 0.113(16) 0.043(14) -0.003(12) 0.006(13) 0.001(14)
N101 0.065(12) 0.036(7) 0.090(13) -0.036(8) -0.017(10) -0.005(7)
N102 0.056(11) 0.049(8) 0.055(11) -0.008(7) -0.019(9) 0.010(7)
N201 0.064(13) 0.046(8) 0.101(14) -0.016(9) -0.030(11) 0.018(8)
N202 0.058(11) 0.047(7) 0.075(11) -0.033(8) -0.002(9) -0.016(7)
N301 0.074(12) 0.031(7) 0.082(12) -0.009(8) 0.010(10) 0.016(7)
N302 0.070(12) 0.056(8) 0.085(13) -0.045(9) -0.022(10) 0.027(8)
N401 0.081(13) 0.037(8) 0.107(15) -0.017(9) 0.009(11) -0.003(8)
N402 0.041(10) 0.055(8) 0.075(12) -0.024(8) -0.020(9) 0.007(7)
Cu1 0.0737(19) 0.0533(12) 0.0731(18) -0.0134(12) -0.0064(14) 0.0048(11)
Cu2 0.0658(18) 0.0462(11) 0.0803(19) -0.0196(11) -0.0083(14) 0.0057(10)
Cu3 0.0793(19) 0.0459(11) 0.089(2) -0.0201(12) -0.0157(15) -0.0027(11)
Cu4 0.0680(18) 0.0519(12) 0.0835(19) -0.0223(12) -0.0023(14) -0.0045(10)
Br1 0.0597(14) 0.0406(8) 0.0714(14) -0.0114(9) -0.0053(11) 0.0012(8)
Br2 0.0553(14) 0.0599(10) 0.0763(15) -0.0115(10) -0.0014(11) -0.0063(9)
Br3 0.0641(15) 0.0572(10) 0.0654(14) -0.0109(9) 0.0018(11) -0.0032(9)
Br4 0.0656(15) 0.0523(9) 0.0758(15) -0.0160(9) -0.0088(11) 0.0024(9)
Br5 0.0647(15) 0.0580(10) 0.0814(16) -0.0273(10) -0.0055(12) 0.0018(9)
Br6 0.0723(16) 0.0588(10) 0.0775(16) -0.0253(10) 0.0065(12) -0.0148(9)
Br7 0.0581(15) 0.0618(11) 0.0787(16) -0.0148(10) -0.0011(12) -0.0042(9)
Br8 0.0526(13) 0.0457(9) 0.0720(14) -0.0210(9) -0.0008(10) -0.0033(8)

loop_
_atom_type_symbol
_atom_type_description
_atom_type_scat_dispersion_real
_atom_type_scat_dispersion_imag
_atom_type_scat_source
C C 0.0033 0.0016 'International Tables Vol C Tables 4.2.6.8 and 6.1.1.4'
H H 0.0000 0.0000 'International Tables Vol C Tables 4.2.6.8 and 6.1.1.4'
N N 0.0061 0.0033 'International Tables Vol C Tables 4.2.6.8 and 6.1.1.4'
Cu Cu 0.3201 1.2651 'International Tables Vol C Tables 4.2.6.8 and 6.1.1.4'
Br Br -0.2901 2.4595 'International Tables Vol C Tables 4.2.6.8 and 6.1.1.4'

loop_
_geom_angle_atom_site_label_1
_geom_angle_atom_site_label_2
_geom_angle_atom_site_label_3
_geom_angle
_geom_angle_site_symmetry_1
_geom_angle_site_symmetry_3
N101 C101 N102 113.6(15) . .
N101 C101 H101 123.2 . .
N102 C101 H101 123.2 . .
C103 C102 N101 102.7(19) . .
C103 C102 H102 128.7 . .
N101 C102 H102 128.7 . .
C102 C103 N102 117(2) . .
C102 C103 H103 121.6 . .
N102 C103 H103 121.6 . .
N102 C104 H10A 109.5 . .
N102 C104 H10B 109.5 . .
H10A C104 H10B 109.5 . .
N102 C104 H10C 109.5 . .
H10A C104 H10C 109.5 . .
H10B C104 H10C 109.5 . .
N101 C105 C106 110.5(16) . .
N101 C105 H10D 109.6 . .
C106 C105 H10D 109.6 . .
N101 C105 H10E 109.6 . .
C106 C105 H10E 109.6 . .
H10D C105 H10E 108.1 . .
C105 C106 C107 113.1(15) . .
C105 C106 H10F 109.0 . .
C107 C106 H10F 109.0 . .
C105 C106 H10G 109.0 . .
C107 C106 H10G 109.0 . .
H10F C106 H10G 107.8 . .
C106 C107 C108 113.9(16) . .
C106 C107 H10H 108.8 . .
C108 C107 H10H 108.8 . .
C106 C107 H10I 108.8 . .
C108 C107 H10I 108.8 . .
H10H C107 H10I 107.7 . .
C109 C108 C107 116.4(17) . .
C109 C108 H10J 108.2 . .
C107 C108 H10J 108.2 . .
C109 C108 H10K 108.2 . .
C107 C108 H10K 108.2 . .
H10J C108 H10K 107.4 . .
C108 C109 C110 110.2(16) . .
C108 C109 H10L 109.6 . .
C110 C109 H10L 109.6 . .
C108 C109 H10M 109.6 . .
C110 C109 H10M 109.6 . .
H10L C109 H10M 108.1 . .
C111 C110 C109 113.2(16) . .
C111 C110 H11A 108.9 . .
C109 C110 H11A 108.9 . .
C111 C110 H11B 108.9 . .
C109 C110 H11B 108.9 . .
H11A C110 H11B 107.7 . .
C112 C111 C110 111.7(16) . .
C112 C111 H11C 109.3 . .
C110 C111 H11C 109.3 . .
C112 C111 H11D 109.3 . .
C110 C111 H11D 109.3 . .
H11C C111 H11D 107.9 . .
C111 C112 C113 114.7(15) . .
C111 C112 H11E 108.6 . .
C113 C112 H11E 108.6 . .
C111 C112 H11F 108.6 . .
C113 C112 H11F 108.6 . .
H11E C112 H11F 107.6 . .
C112 C113 C114 113.9(15) . .
C112 C113 H11G 108.8 . .
C114 C113 H11G 108.8 . .
C112 C113 H11H 108.8 . .
C114 C113 H11H 108.8 . .
H11G C113 H11H 107.7 . .
C115 C114 C113 113.5(16) . .
C115 C114 H11I 108.9 . .
C113 C114 H11I 108.9 . .
C115 C114 H11J 108.9 . .
C113 C114 H11J 108.9 . .
H11I C114 H11J 107.7 . .
C114 C115 C116 109.2(18) . .
C114 C115 H11K 109.8 . .
C116 C115 H11K 109.8 . .
C114 C115 H11L 109.8 . .
C116 C115 H11L 109.8 . .
H11K C115 H11L 108.3 . .
C115 C116 H11M 109.5 . .
C115 C116 H11N 109.5 . .
H11M C116 H11N 109.5 . .
C115 C116 H11O 109.5 . .
H11M C116 H11O 109.5 . .
H11N C116 H11O 109.5 . .
N202 C201 N201 101.9(18) . .
N202 C201 H201 129.1 . .
N201 C201 H201 129.1 . .
C203 C202 N201 108.7(16) . .
C203 C202 H202 125.7 . .
N201 C202 H202 125.7 . .
C202 C203 N202 104.2(17) . .
C202 C203 H203 127.9 . .
N202 C203 H203 127.9 . .
N202 C204 H20A 109.5 . .
N202 C204 H20B 109.5 . .
H20A C204 H20B 109.5 . .
N202 C204 H20C 109.5 . .
H20A C204 H20C 109.5 . .
H20B C204 H20C 109.5 . .
C206 C205 N201 114.0(16) . .
C206 C205 H20D 108.8 . .
N201 C205 H20D 108.8 . .
C206 C205 H20E 108.8 . .
N201 C205 H20E 108.8 . .
H20D C205 H20E 107.7 . .
C205 C206 C207 115(2) . .
C205 C206 H20F 108.6 . .
C207 C206 H20F 108.6 . .
C205 C206 H20G 108.6 . .
C207 C206 H20G 108.6 . .
H20F C206 H20G 107.6 . .
C208 C207 C206 120(3) . .
C208 C207 H20H 107.3 . .
C206 C207 H20H 107.3 . .
C208 C207 H20I 107.4 . .
C206 C207 H20I 107.3 . .
H20H C207 H20I 106.9 . .
C209 C208 C207 138(3) . .
C209 C208 H20J 102.6 . .
C207 C208 H20J 102.6 . .
C209 C208 H20K 102.7 . .
C207 C208 H20K 102.7 . .
H20J C208 H20K 105.0 . .
C208 C209 C210 148(3) . .
C208 C209 H20L 99.9 . .
C210 C209 H20L 99.9 . .
C208 C209 H20M 99.9 . .
C210 C209 H20M 99.9 . .
H20L C209 H20M 104.1 . .
C209 C210 C211 149(4) . .
C209 C210 H21A 99.4 . .
C211 C210 H21A 99.4 . .
C209 C210 H21B 99.4 . .
C211 C210 H21B 99.4 . .
H21A C210 H21B 104.0 . .
C210 C211 C212 141(3) . .
C210 C211 H21C 101.9 . .
C212 C211 H21C 101.8 . .
C210 C211 H21D 101.8 . .
C212 C211 H21D 101.9 . .
H21C C211 H21D 104.7 . .
C213 C212 C211 128(3) . .
C213 C212 H21E 105.2 . .
C211 C212 H21E 105.2 . .
C213 C212 H21F 105.2 . .
C211 C212 H21F 105.2 . .
H21E C212 H21F 105.9 . .
C212 C213 C214 129(4) . .
C212 C213 H21G 105.0 . .
C214 C213 H21G 105.0 . .
C212 C213 H21H 105.0 . .
C214 C213 H21H 105.0 . .
H21G C213 H21H 105.9 . .
C213 C214 C215 134(4) . .
C213 C214 H21I 103.7 . .
C215 C214 H21I 103.8 . .
C213 C214 H21J 103.7 . .
C215 C214 H21J 103.8 . .
H21I C214 H21J 105.4 . .
C214 C215 C216 133(4) . .
C214 C215 H21K 104.1 . .
C216 C215 H21K 104.1 . .
C214 C215 H21L 104.1 . .
C216 C215 H21L 104.1 . .
H21K C215 H21L 105.5 . .
C215 C216 H21M 109.5 . .
C215 C216 H21N 109.5 . .
H21M C216 H21N 109.5 . .
C215 C216 H21O 109.5 . .
H21M C216 H21O 109.5 . .
H21N C216 H21O 109.5 . .
N301 C301 N302 114.2(15) . .
N301 C301 H301 122.9 . .
N302 C301 H301 122.9 . .
C303 C302 N301 111.5(13) . .
C303 C302 H302 124.3 . .
N301 C302 H302 124.3 . .
C302 C303 N302 106.7(17) . .
C302 C303 H303 126.6 . .
N302 C303 H303 126.6 . .
N302 C304 H30A 109.5 . .
N302 C304 H30B 109.5 . .
H30A C304 H30B 109.5 . .
N302 C304 H30C 109.5 . .
H30A C304 H30C 109.5 . .
H30B C304 H30C 109.5 . .
N301 C305 C306 113.3(15) . .
N301 C305 H30D 108.9 . .
C306 C305 H30D 108.9 . .
N301 C305 H30E 108.9 . .
C306 C305 H30E 108.9 . .
H30D C305 H30E 107.7 . .
C305 C306 C307 110.8(15) . .
C305 C306 H30F 109.5 . .
C307 C306 H30F 109.5 . .
C305 C306 H30G 109.5 . .
C307 C306 H30G 109.5 . .
H30F C306 H30G 108.1 . .
C306 C307 C308 111.8(16) . .
C306 C307 H30H 109.2 . .
C308 C307 H30H 109.3 . .
C306 C307 H30I 109.2 . .
C308 C307 H30I 109.3 . .
H30H C307 H30I 107.9 . .
C307 C308 C309 108.5(16) . .
C307 C308 H30J 110.0 . .
C309 C308 H30J 110.0 . .
C307 C308 H30K 110.0 . .
C309 C308 H30K 110.0 . .
H30J C308 H30K 108.4 . .
C310 C309 C308 111.7(18) . .
C310 C309 H30L 109.3 . .
C308 C309 H30L 109.3 . .
C310 C309 H30M 109.3 . .
C308 C309 H30M 109.3 . .
H30L C309 H30M 107.9 . .
C309 C310 C311 116.3(17) . .
C309 C310 H31A 108.2 . .
C311 C310 H31A 108.2 . .
C309 C310 H31B 108.2 . .
C311 C310 H31B 108.2 . .
H31A C310 H31B 107.4 . .
C312 C311 C310 113.6(16) . .
C312 C311 H31C 108.8 . .
C310 C311 H31C 108.8 . .
C312 C311 H31D 108.8 . .
C310 C311 H31D 108.8 . .
H31C C311 H31D 107.7 . .
C311 C312 C313 106.2(17) . .
C311 C312 H31E 110.5 . .
C313 C312 H31E 110.5 . .
C311 C312 H31F 110.5 . .
C313 C312 H31F 110.5 . .
H31E C312 H31F 108.7 . .
C312 C313 C314 109.8(15) . .
C312 C313 H31G 109.7 . .
C314 C313 H31G 109.7 . .
C312 C313 H31H 109.7 . .
C314 C313 H31H 109.7 . .
H31G C313 H31H 108.2 . .
C315 C314 C313 112.9(17) . .
C315 C314 H31I 109.0 . .
C313 C314 H31I 109.0 . .
C315 C314 H31J 109.0 . .
C313 C314 H31J 109.0 . .
H31I C314 H31J 107.8 . .
C316 C315 C314 115(2) . .
C316 C315 H31K 108.6 . .
C314 C315 H31K 108.6 . .
C316 C315 H31L 108.6 . .
C314 C315 H31L 108.6 . .
H31K C315 H31L 107.6 . .
C315 C316 H31M 109.5 . .
C315 C316 H31N 109.5 . .
H31M C316 H31N 109.5 . .
C315 C316 H31O 109.5 . .
H31M C316 H31O 109.5 . .
H31N C316 H31O 109.5 . .
N402 C401 N401 111.7(15) . .
N402 C401 H401 124.1 . .
N401 C401 H401 124.1 . .
C403 C402 N401 109.8(19) . .
C403 C402 H402 125.1 . .
N401 C402 H402 125.1 . .
C402 C403 N402 106.7(19) . .
C402 C403 H403 126.7 . .
N402 C403 H403 126.7 . .
N402 C404 H40A 109.5 . .
N402 C404 H40B 109.5 . .
H40A C404 H40B 109.5 . .
N402 C404 H40C 109.5 . .
H40A C404 H40C 109.5 . .
H40B C404 H40C 109.5 . .
N401 C405 C406 110.2(17) . .
N401 C405 H40D 109.6 . .
C406 C405 H40D 109.6 . .
N401 C405 H40E 109.6 . .
C406 C405 H40E 109.6 . .
H40D C405 H40E 108.1 . .
C407 C406 C405 108.9(16) . .
C407 C406 H40F 109.9 . .
C405 C406 H40F 109.9 . .
C407 C406 H40G 109.9 . .
C405 C406 H40G 109.9 . .
H40F C406 H40G 108.3 . .
C406 C407 C408 110.6(16) . .
C406 C407 H40H 109.5 . .
C408 C407 H40H 109.5 . .
C406 C407 H40I 109.5 . .
C408 C407 H40I 109.5 . .
H40H C407 H40I 108.1 . .
C409 C408 C407 111.8(17) . .
C409 C408 H40J 109.3 . .
C407 C408 H40J 109.3 . .
C409 C408 H40K 109.3 . .
C407 C408 H40K 109.3 . .
H40J C408 H40K 107.9 . .
C408 C409 C410 112.4(17) . .
C408 C409 H40L 109.1 . .
C410 C409 H40L 109.1 . .
C408 C409 H40M 109.1 . .
C410 C409 H40M 109.1 . .
H40L C409 H40M 107.9 . .
C411 C410 C409 111.4(16) . .
C411 C410 H41A 109.3 . .
C409 C410 H41A 109.3 . .
C411 C410 H41B 109.3 . .
C409 C410 H41B 109.3 . .
H41A C410 H41B 108.0 . .
C412 C411 C410 111.5(17) . .
C412 C411 H41C 109.3 . .
C410 C411 H41C 109.3 . .
C412 C411 H41D 109.3 . .
C410 C411 H41D 109.3 . .
H41C C411 H41D 108.0 . .
C411 C412 C413 116.0(17) . .
C411 C412 H41E 108.3 . .
C413 C412 H41E 108.3 . .
C411 C412 H41F 108.3 . .
C413 C412 H41F 108.3 . .
H41E C412 H41F 107.4 . .
C414 C413 C412 116.3(17) . .
C414 C413 H41G 108.2 . .
C412 C413 H41G 108.2 . .
C414 C413 H41H 108.2 . .
C412 C413 H41H 108.2 . .
H41G C413 H41H 107.4 . .
C415 C414 C413 114.9(19) . .
C415 C414 H41I 108.5 . .
C413 C414 H41I 108.5 . .
C415 C414 H41J 108.5 . .
C413 C414 H41J 108.5 . .
H41I C414 H41J 107.5 . .
C414 C415 C416 114(2) . .
C414 C415 H41K 108.8 . .
C416 C415 H41K 108.8 . .
C414 C415 H41L 108.8 . .
C416 C415 H41L 108.8 . .
H41K C415 H41L 107.7 . .
C415 C416 H41M 109.5 . .
C415 C416 H41N 109.5 . .
H41M C416 H41N 109.5 . .
C415 C416 H41O 109.5 . .
H41M C416 H41O 109.5 . .
H41N C416 H41O 109.5 . .
C101 N101 C102 107.2(18) . .
C101 N101 C105 128.2(15) . .
C102 N101 C105 124.6(16) . .
C101 N102 C103 99.8(17) . .
C101 N102 C104 125.8(14) . .
C103 N102 C104 134.3(18) . .
C202 N201 C201 109.5(16) . .
C202 N201 C205 124.5(15) . .
C201 N201 C205 125.9(18) . .
C201 N202 C203 115.5(16) . .
C201 N202 C204 117.4(15) . .
C203 N202 C204 127.0(16) . .
C301 N301 C302 105.7(15) . .
C301 N301 C305 127.7(15) . .
C302 N301 C305 126.5(12) . .
C301 N302 C304 129.0(14) . .
C301 N302 C303 101.9(14) . .
C304 N302 C303 128.0(17) . .
C401 N401 C402 102.7(17) . .
C401 N401 C405 127.2(14) . .
C402 N401 C405 128.8(19) . .
C401 N402 C403 108.3(17) . .
C401 N402 C404 122.9(14) . .
C403 N402 C404 128.5(17) . .
Br1 Cu1 Br1 103.58(10) . 2_658
Br1 Cu1 Br2 108.28(10) . .
Br1 Cu1 Br2 119.05(11) 2_658 .
Br1 Cu1 Br3 116.09(11) . .
Br1 Cu1 Br3 105.88(10) 2_658 .
Br2 Cu1 Br3 104.54(11) . .
Br1 Cu1 Cu2 146.17(10) . .
Br1 Cu1 Cu2 110.25(10) 2_658 .
Br2 Cu1 Cu2 54.80(9) . .
Br3 Cu1 Cu2 54.14(9) . .
Br1 Cu1 Cu1 51.89(8) . 2_658
Br1 Cu1 Cu1 51.69(7) 2_658 2_658
Br2 Cu1 Cu1 130.25(15) . 2_658
Br3 Cu1 Cu1 125.21(14) . 2_658
Cu2 Cu1 Cu1 161.94(11) . 2_658
Br4 Cu2 Br3 124.03(13) . .
Br4 Cu2 Br2 120.29(12) . .
Br3 Cu2 Br2 115.63(12) . .
Br4 Cu2 Cu1 155.06(10) . .
Br3 Cu2 Cu1 61.31(9) . .
Br2 Cu2 Cu1 59.80(9) . .
Br5 Cu3 Br7 124.33(13) . .
Br5 Cu3 Br6 120.01(12) . .
Br7 Cu3 Br6 115.59(12) . .
Br5 Cu3 Cu4 157.96(10) . .
Br7 Cu3 Cu4 59.87(9) . .
Br6 Cu3 Cu4 59.75(9) . .
Br8 Cu4 Br8 108.80(11) . 2_566
Br8 Cu4 Br7 112.61(11) . .
Br8 Cu4 Br7 110.12(9) 2_566 .
Br8 Cu4 Br6 112.18(10) . .
Br8 Cu4 Br6 107.72(10) 2_566 .
Br7 Cu4 Br6 105.28(12) . .
Br8 Cu4 Cu3 113.03(10) . .
Br8 Cu4 Cu3 138.17(11) 2_566 .
Br7 Cu4 Cu3 53.68(9) . .
Br6 Cu4 Cu3 54.90(9) . .
Br8 Cu4 Cu4 54.68(8) . 2_566
Br8 Cu4 Cu4 54.12(8) 2_566 2_566
Br7 Cu4 Cu4 128.72(15) . 2_566
Br6 Cu4 Cu4 125.83(14) . 2_566
Cu3 Cu4 Cu4 167.67(12) . 2_566
Cu1 Br1 Cu1 76.42(10) . 2_658
Cu2 Br2 Cu1 65.41(9) . .
Cu2 Br3 Cu1 64.55(10) . .
Cu3 Br6 Cu4 65.35(10) . .
Cu3 Br7 Cu4 66.45(10) . .
Cu4 Br8 Cu4 71.20(11) . 2_566

loop_
_geom_bond_atom_site_label_1
_geom_bond_atom_site_label_2
_geom_bond_distance
_geom_bond_site_symmetry_2
C101 N101 1.29(2) .
C101 N102 1.34(2) .
C101 H101 0.9500 .
C102 C103 1.27(3) .
C102 N101 1.41(2) .
C102 H102 0.9500 .
C103 N102 1.367(19) .
C103 H103 0.9500 .
C104 N102 1.50(2) .
C104 H10A 0.9800 .
C104 H10B 0.9800 .
C104 H10C 0.9800 .
C105 N101 1.47(2) .
C105 C106 1.51(2) .
C105 H10D 0.9900 .
C105 H10E 0.9900 .
C106 C107 1.52(2) .
C106 H10F 0.9900 .
C106 H10G 0.9900 .
C107 C108 1.53(3) .
C107 H10H 0.9900 .
C107 H10I 0.9900 .
C108 C109 1.48(3) .
C108 H10J 0.9900 .
C108 H10K 0.9900 .
C109 C110 1.59(3) .
C109 H10L 0.9900 .
C109 H10M 0.9900 .
C110 C111 1.53(2) .
C110 H11A 0.9900 .
C110 H11B 0.9900 .
C111 C112 1.48(2) .
C111 H11C 0.9900 .
C111 H11D 0.9900 .
C112 C113 1.52(2) .
C112 H11E 0.9900 .
C112 H11F 0.9900 .
C113 C114 1.57(2) .
C113 H11G 0.9900 .
C113 H11H 0.9900 .
C114 C115 1.46(2) .
C114 H11I 0.9900 .
C114 H11J 0.9900 .
C115 C116 1.54(3) .
C115 H11K 0.9900 .
C115 H11L 0.9900 .
C116 H11M 0.9800 .
C116 H11N 0.9800 .
C116 H11O 0.9800 .
C201 N202 1.32(2) .
C201 N201 1.46(2) .
C201 H201 0.9500 .
C202 C203 1.37(2) .
C202 N201 1.37(2) .
C202 H202 0.9500 .
C203 N202 1.40(2) .
C203 H203 0.9500 .
C204 N202 1.512(17) .
C204 H20A 0.9800 .
C204 H20B 0.9800 .
C204 H20C 0.9800 .
C205 C206 1.47(3) .
C205 N201 1.51(2) .
C205 H20D 0.9900 .
C205 H20E 0.9900 .
C206 C207 1.52(3) .
C206 H20F 0.9900 .
C206 H20G 0.9900 .
C207 C208 1.41(3) .
C207 H20H 0.9900 .
C207 H20I 0.9900 .
C208 C209 1.28(3) .
C208 H20J 0.9900 .
C208 H20K 0.9900 .
C209 C210 1.33(4) .
C209 H20L 0.9900 .
C209 H20M 0.9900 .
C210 C211 1.34(3) .
C210 H21A 0.9900 .
C210 H21B 0.9900 .
C211 C212 1.42(4) .
C211 H21C 0.9900 .
C211 H21D 0.9900 .
C212 C213 1.29(3) .
C212 H21E 0.9900 .
C212 H21F 0.9900 .
C213 C214 1.34(4) .
C213 H21G 0.9900 .
C213 H21H 0.9900 .
C214 C215 1.42(4) .
C214 H21I 0.9900 .
C214 H21J 0.9900 .
C215 C216 1.49(4) .
C215 H21K 0.9900 .
C215 H21L 0.9900 .
C216 H21M 0.9800 .
C216 H21N 0.9800 .
C216 H21O 0.9800 .
C301 N301 1.306(18) .
C301 N302 1.37(2) .
C301 H301 0.9500 .
C302 C303 1.33(2) .
C302 N301 1.35(2) .
C302 H302 0.9500 .
C303 N302 1.454(19) .
C303 H303 0.9500 .
C304 N302 1.41(2) .
C304 H30A 0.9800 .
C304 H30B 0.9800 .
C304 H30C 0.9800 .
C305 N301 1.41(2) .
C305 C306 1.50(2) .
C305 H30D 0.9900 .
C305 H30E 0.9900 .
C306 C307 1.53(2) .
C306 H30F 0.9900 .
C306 H30G 0.9900 .
C307 C308 1.57(3) .
C307 H30H 0.9900 .
C307 H30I 0.9900 .
C308 C309 1.61(3) .
C308 H30J 0.9900 .
C308 H30K 0.9900 .
C309 C310 1.47(3) .
C309 H30L 0.9900 .
C309 H30M 0.9900 .
C310 C311 1.57(2) .
C310 H31A 0.9900 .
C310 H31B 0.9900 .
C311 C312 1.51(3) .
C311 H31C 0.9900 .
C311 H31D 0.9900 .
C312 C313 1.58(2) .
C312 H31E 0.9900 .
C312 H31F 0.9900 .
C313 C314 1.63(3) .
C313 H31G 0.9900 .
C313 H31H 0.9900 .
C314 C315 1.50(2) .
C314 H31I 0.9900 .
C314 H31J 0.9900 .
C315 C316 1.49(3) .
C315 H31K 0.9900 .
C315 H31L 0.9900 .
C316 H31M 0.9800 .
C316 H31N 0.9800 .
C316 H31O 0.9800 .
C401 N402 1.28(2) .
C401 N401 1.34(2) .
C401 H401 0.9500 .
C402 C403 1.31(3) .
C402 N401 1.38(2) .
C402 H402 0.9500 .
C403 N402 1.346(19) .
C403 H403 0.9500 .
C404 N402 1.52(2) .
C404 H40A 0.9800 .
C404 H40B 0.9800 .
C404 H40C 0.9800 .
C405 N401 1.48(2) .
C405 C406 1.52(3) .
C405 H40D 0.9900 .
C405 H40E 0.9900 .
C406 C407 1.52(3) .
C406 H40F 0.9900 .
C406 H40G 0.9900 .
C407 C408 1.57(2) .
C407 H40H 0.9900 .
C407 H40I 0.9900 .
C408 C409 1.51(3) .
C408 H40J 0.9900 .
C408 H40K 0.9900 .
C409 C410 1.56(3) .
C409 H40L 0.9900 .
C409 H40M 0.9900 .
C410 C411 1.55(3) .
C410 H41A 0.9900 .
C410 H41B 0.9900 .
C411 C412 1.49(3) .
C411 H41C 0.9900 .
C411 H41D 0.9900 .
C412 C413 1.60(3) .
C412 H41E 0.9900 .
C412 H41F 0.9900 .
C413 C414 1.50(3) .
C413 H41G 0.9900 .
C413 H41H 0.9900 .
C414 C415 1.46(3) .
C414 H41I 0.9900 .
C414 H41J 0.9900 .
C415 C416 1.63(3) .
C415 H41K 0.9900 .
C415 H41L 0.9900 .
C416 H41M 0.9800 .
C416 H41N 0.9800 .
C416 H41O 0.9800 .
Cu1 Br1 2.463(3) .
Cu1 Br1 2.470(2) 2_658
Cu1 Br2 2.542(3) .
Cu1 Br3 2.598(3) .
Cu1 Cu2 2.674(4) .
Cu1 Cu1 3.052(5) 2_658
Cu2 Br4 2.343(3) .
Cu2 Br3 2.401(3) .
Cu2 Br2 2.403(3) .
Cu3 Br5 2.349(3) .
Cu3 Br7 2.373(3) .
Cu3 Br6 2.431(3) .
Cu3 Cu4 2.700(4) .
Cu4 Br8 2.474(3) .
Cu4 Br8 2.491(3) 2_566
Cu4 Br7 2.548(3) .
Cu4 Br6 2.567(3) .
Cu4 Cu4 2.890(5) 2_566
Br1 Cu1 2.470(2) 2_658
Br8 Cu4 2.491(3) 2_566

loop_
_geom_torsion_atom_site_label_1
_geom_torsion_atom_site_label_2
_geom_torsion_atom_site_label_3
_geom_torsion_atom_site_label_4
_geom_torsion
_geom_torsion_site_symmetry_1
_geom_torsion_site_symmetry_4
N101 C102 C103 N102 -1(3) . .
N101 C105 C106 C107 -173.2(15) . .
C105 C106 C107 C108 167.2(17) . .
C106 C107 C108 C109 -179.7(19) . .
C107 C108 C109 C110 -176.8(18) . .
C108 C109 C110 C111 -175.9(18) . .
C109 C110 C111 C112 179.2(17) . .
C110 C111 C112 C113 174.8(16) . .
C111 C112 C113 C114 178.4(16) . .
C112 C113 C114 C115 -179.9(18) . .
C113 C114 C115 C116 -174.7(18) . .
N201 C202 C203 N202 3(2) . .
N201 C205 C206 C207 81(3) . .
C205 C206 C207 C208 174(2) . .
C206 C207 C208 C209 -177(4) . .
C207 C208 C209 C210 179(4) . .
C208 C209 C210 C211 -177(5) . .
C209 C210 C211 C212 -177(4) . .
C210 C211 C212 C213 -177(3) . .
C211 C212 C213 C214 177(3) . .
C212 C213 C214 C215 -178(3) . .
C213 C214 C215 C216 180(3) . .
N301 C302 C303 N302 1(2) . .
N301 C305 C306 C307 176.3(13) . .
C305 C306 C307 C308 175.1(14) . .
C306 C307 C308 C309 175.6(15) . .
C307 C308 C309 C310 178.6(16) . .
C308 C309 C310 C311 178.8(15) . .
C309 C310 C311 C312 -178.6(17) . .
C310 C311 C312 C313 178.2(14) . .
C311 C312 C313 C314 179.1(14) . .
C312 C313 C314 C315 -179.2(16) . .
C313 C314 C315 C316 -176.8(15) . .
N401 C402 C403 N402 -5(2) . .
N401 C405 C406 C407 175.4(13) . .
C405 C406 C407 C408 175.1(14) . .
C406 C407 C408 C409 170.3(15) . .
C407 C408 C409 C410 170.5(16) . .
C408 C409 C410 C411 177.8(18) . .
C409 C410 C411 C412 176.8(18) . .
C410 C411 C412 C413 -179.5(17) . .
C411 C412 C413 C414 177.4(19) . .
C412 C413 C414 C415 -178.2(18) . .
C413 C414 C415 C416 176.9(18) . .
N102 C101 N101 C102 2(2) . .
N102 C101 N101 C105 180.0(17) . .
C103 C102 N101 C101 -1(2) . .
C103 C102 N101 C105 -178.9(19) . .
C106 C105 N101 C101 -102(2) . .
C106 C105 N101 C102 76(2) . .
N101 C101 N102 C103 -2(2) . .
N101 C101 N102 C104 176.1(16) . .
C102 C103 N102 C101 2(3) . .
C102 C103 N102 C104 -176(2) . .
C203 C202 N201 C201 -1(2) . .
C203 C202 N201 C205 -177.0(16) . .
N202 C201 N201 C202 -2(2) . .
N202 C201 N201 C205 174.3(17) . .
C206 C205 N201 C202 93(3) . .
C206 C205 N201 C201 -83(3) . .
N201 C201 N202 C203 4(2) . .
N201 C201 N202 C204 -173.8(14) . .
C202 C203 N202 C201 -5(2) . .
C202 C203 N202 C204 173.0(17) . .
N302 C301 N301 C302 2(2) . .
N302 C301 N301 C305 -172.7(18) . .
C303 C302 N301 C301 -2(2) . .
C303 C302 N301 C305 172.7(18) . .
C306 C305 N301 C301 79(2) . .
C306 C305 N301 C302 -94(2) . .
N301 C301 N302 C304 -170.0(16) . .
N301 C301 N302 C303 -1(2) . .
C302 C303 N302 C301 0(2) . .
C302 C303 N302 C304 168.8(17) . .
N402 C401 N401 C402 -9(2) . .
N402 C401 N401 C405 -176.5(19) . .
C403 C402 N401 C401 8(2) . .
C403 C402 N401 C405 175.9(18) . .
C406 C405 N401 C401 88(2) . .
C406 C405 N401 C402 -76(2) . .
N401 C401 N402 C403 6(2) . .
N401 C401 N402 C404 -179.7(16) . .
C402 C403 N402 C401 0(2) . .
C402 C403 N402 C404 -174.3(18) . .
Br1 Cu1 Cu2 Br4 166.3(2) . .
Br1 Cu1 Cu2 Br4 -14.3(4) 2_658 .
Br2 Cu1 Cu2 Br4 97.6(3) . .
Br3 Cu1 Cu2 Br4 -109.7(3) . .
Cu1 Cu1 Cu2 Br4 -15.2(7) 2_658 .
Br1 Cu1 Cu2 Br3 -84.0(2) . .
Br1 Cu1 Cu2 Br3 95.35(11) 2_658 .
Br2 Cu1 Cu2 Br3 -152.74(9) . .
Cu1 Cu1 Cu2 Br3 94.5(5) 2_658 .
Br1 Cu1 Cu2 Br2 68.7(2) . .
Br1 Cu1 Cu2 Br2 -111.91(12) 2_658 .
Br3 Cu1 Cu2 Br2 152.74(9) . .
Cu1 Cu1 Cu2 Br2 -112.8(5) 2_658 .
Br5 Cu3 Cu4 Br8 5.8(4) . .
Br7 Cu3 Cu4 Br8 -101.88(12) . .
Br6 Cu3 Cu4 Br8 101.69(11) . .
Br5 Cu3 Cu4 Br8 -172.7(3) . 2_566
Br7 Cu3 Cu4 Br8 79.57(18) . 2_566
Br6 Cu3 Cu4 Br8 -76.86(18) . 2_566
Br5 Cu3 Cu4 Br7 107.7(4) . .
Br6 Cu3 Cu4 Br7 -156.42(10) . .
Br5 Cu3 Cu4 Br6 -95.9(4) . .
Br7 Cu3 Cu4 Br6 156.42(10) . .
Br5 Cu3 Cu4 Cu4 1.9(10) . 2_566
Br7 Cu3 Cu4 Cu4 -105.8(7) . 2_566
Br6 Cu3 Cu4 Cu4 97.8(7) . 2_566
Br1 Cu1 Br1 Cu1 0.000(2) 2_658 2_658
Br2 Cu1 Br1 Cu1 -127.29(14) . 2_658
Br3 Cu1 Br1 Cu1 115.58(14) . 2_658
Cu2 Cu1 Br1 Cu1 179.4(3) . 2_658
Br4 Cu2 Br2 Cu1 -151.05(12) . .
Br3 Cu2 Br2 Cu1 26.46(9) . .
Br1 Cu1 Br2 Cu2 -146.89(11) . .
Br1 Cu1 Br2 Cu2 95.32(13) 2_658 .
Br3 Cu1 Br2 Cu2 -22.55(8) . .
Cu1 Cu1 Br2 Cu2 158.00(16) 2_658 .
Br4 Cu2 Br3 Cu1 151.36(13) . .
Br2 Cu2 Br3 Cu1 -26.04(9) . .
Br1 Cu1 Br3 Cu2 141.93(11) . .
Br1 Cu1 Br3 Cu2 -103.79(11) 2_658 .
Br2 Cu1 Br3 Cu2 22.74(8) . .
Cu1 Cu1 Br3 Cu2 -157.77(14) 2_658 .
Br5 Cu3 Br6 Cu4 154.47(13) . .
Br7 Cu3 Br6 Cu4 -22.55(10) . .
Br8 Cu4 Br6 Cu3 -103.28(12) . .
Br8 Cu4 Br6 Cu3 137.01(11) 2_566 .
Br7 Cu4 Br6 Cu3 19.51(8) . .
Cu4 Cu4 Br6 Cu3 -164.88(15) 2_566 .
Br5 Cu3 Br7 Cu4 -154.35(14) . .
Br6 Cu3 Br7 Cu4 22.52(10) . .
Br8 Cu4 Br7 Cu3 102.69(12) . .
Br8 Cu4 Br7 Cu3 -135.68(13) 2_566 .
Br6 Cu4 Br7 Cu3 -19.83(8) . .
Cu4 Cu4 Br7 Cu3 164.74(16) 2_566 .
Br8 Cu4 Br8 Cu4 0.0 2_566 2_566
Br7 Cu4 Br8 Cu4 122.37(15) . 2_566
Br6 Cu4 Br8 Cu4 -119.08(15) . 2_566
Cu3 Cu4 Br8 Cu4 -178.98(17) . 2_566
